data_9005398
loop_
_publ_author_name
'Lucchesi, S.'
'Russo, U.'
'Della Giusta, A.'

_publ_section_title
;
 Cation distribution in natural Zn-spinels: franklinite
 Sample: FRK6
;
_journal_name_full 'European Journal of Mineralogy'
_journal_page_first 501
_journal_page_last 511
_journal_volume 11
_journal_year 1999
_chemical_formula_sum 'Al0.143 Fe1.761 Mg0.042 Mn0.333 O4 Ti0.026 Zn0.697'
_chemical_name_mineral Franklinite
_space_group_IT_number 227
_symmetry_space_group_name_Hall '-F 4vw 2vw 3'
_symmetry_space_group_name_H-M 'F d -3 m :2'
_cell_angle_alpha 90
_cell_angle_beta 90
_cell_angle_gamma 90
_cell_length_a 8.4431
_cell_length_b 8.4431
_cell_length_c 8.4431
_cell_formula_units_Z 8
_cell_volume 601.874
_database_code_amcsd 0006783
_exptl_crystal_density_diffrn 5.128
_cod_original_sg_symbol_H-M 'F d 3 m'
_cod_original_formula_sum 'Zn.697 Mn.333 Al.143 Fe1.761 Mg.042 Ti.026 O4'
_cod_database_code 9005398

loop_
_space_group_symop_operation_xyz
x,y,z
x,1/2+y,1/2+z
1/2+x,y,1/2+z
1/2+x,1/2+y,z
3/4+z,1/2-x,1/4+y
3/4+z,-x,3/4+y
1/4+z,1/2-x,3/4+y
1/4+z,-x,1/4+y
3/4-y,1/2+z,1/4-x
3/4-y,+z,3/4-x
1/4-y,1/2+z,3/4-x
1/4-y,+z,1/4-x
3/4+x,1/2-y,1/4+z
3/4+x,-y,3/4+z
1/4+x,1/2-y,3/4+z
1/4+x,-y,1/4+z
3/4-z,1/2+x,1/4-y
3/4-z,+x,3/4-y
1/4-z,1/2+x,3/4-y
1/4-z,+x,1/4-y
3/4+y,1/2-z,1/4+x
3/4+y,-z,3/4+x
1/4+y,1/2-z,3/4+x
1/4+y,-z,1/4+x
3/4-x,1/2+y,1/4-z
3/4-x,+y,3/4-z
1/4-x,1/2+y,3/4-z
1/4-x,+y,1/4-z
1/2+x,3/4-z,1/4-y
1/2+x,1/4-z,3/4-y
+x,3/4-z,3/4-y
+x,1/4-z,1/4-y
1/2-z,3/4+y,1/4+x
1/2-z,1/4+y,3/4+x
-z,3/4+y,3/4+x
-z,1/4+y,1/4+x
1/2+y,3/4-x,1/4-z
1/2+y,1/4-x,3/4-z
+y,3/4-x,3/4-z
+y,1/4-x,1/4-z
1/2-x,3/4+z,1/4+y
1/2-x,1/4+z,3/4+y
-x,3/4+z,3/4+y
-x,1/4+z,1/4+y
1/2+z,3/4-y,1/4-x
1/2+z,1/4-y,3/4-x
+z,3/4-y,3/4-x
+z,1/4-y,1/4-x
1/2-y,3/4+x,1/4+z
1/2-y,1/4+x,3/4+z
-y,3/4+x,3/4+z
-y,1/4+x,1/4+z
x,1/2+z,1/2+y
x,+z,+y
1/2+x,1/2+z,+y
1/2+x,+z,1/2+y
-z,1/2-y,1/2-x
-z,-y,-x
1/2-z,1/2-y,-x
1/2-z,-y,1/2-x
y,1/2+x,1/2+z
y,+x,+z
1/2+y,1/2+x,+z
1/2+y,+x,1/2+z
-x,1/2-z,1/2-y
-x,-z,-y
1/2-x,1/2-z,-y
1/2-x,-z,1/2-y
z,1/2+y,1/2+x
z,+y,+x
1/2+z,1/2+y,+x
1/2+z,+y,1/2+x
-y,1/2-x,1/2-z
-y,-x,-z
1/2-y,1/2-x,-z
1/2-y,-x,1/2-z
3/4+z,1/4+x,1/2-y
3/4+z,3/4+x,-y
1/4+z,1/4+x,-y
1/4+z,3/4+x,1/2-y
3/4-y,1/4-z,1/2+x
3/4-y,3/4-z,+x
1/4-y,1/4-z,+x
1/4-y,3/4-z,1/2+x
3/4+x,1/4+y,1/2-z
3/4+x,3/4+y,-z
1/4+x,1/4+y,-z
1/4+x,3/4+y,1/2-z
3/4-z,1/4-x,1/2+y
3/4-z,3/4-x,+y
1/4-z,1/4-x,+y
1/4-z,3/4-x,1/2+y
3/4+y,1/4+z,1/2-x
3/4+y,3/4+z,-x
1/4+y,1/4+z,-x
1/4+y,3/4+z,1/2-x
3/4-x,1/4-y,1/2+z
3/4-x,3/4-y,+z
1/4-x,1/4-y,+z
1/4-x,3/4-y,1/2+z
-z,3/4+x,3/4+y
-z,1/4+x,1/4+y
1/2-z,3/4+x,1/4+y
1/2-z,1/4+x,3/4+y
y,3/4-z,3/4-x
y,1/4-z,1/4-x
1/2+y,3/4-z,1/4-x
1/2+y,1/4-z,3/4-x
-x,3/4+y,3/4+z
-x,1/4+y,1/4+z
1/2-x,3/4+y,1/4+z
1/2-x,1/4+y,3/4+z
z,3/4-x,3/4-y
z,1/4-x,1/4-y
1/2+z,3/4-x,1/4-y
1/2+z,1/4-x,3/4-y
-y,3/4+z,3/4+x
-y,1/4+z,1/4+x
1/2-y,3/4+z,1/4+x
1/2-y,1/4+z,3/4+x
x,3/4-y,3/4-z
x,1/4-y,1/4-z
1/2+x,3/4-y,1/4-z
1/2+x,1/4-y,3/4-z
1/4-x,1/2+z,3/4-y
1/4-x,+z,1/4-y
3/4-x,1/2+z,1/4-y
3/4-x,+z,3/4-y
1/4+z,1/2-y,3/4+x
1/4+z,-y,1/4+x
3/4+z,1/2-y,1/4+x
3/4+z,-y,3/4+x
1/4-y,1/2+x,3/4-z
1/4-y,+x,1/4-z
3/4-y,1/2+x,1/4-z
3/4-y,+x,3/4-z
1/4+x,1/2-z,3/4+y
1/4+x,-z,1/4+y
3/4+x,1/2-z,1/4+y
3/4+x,-z,3/4+y
1/4-z,1/2+y,3/4-x
1/4-z,+y,1/4-x
3/4-z,1/2+y,1/4-x
3/4-z,+y,3/4-x
1/4+y,1/2-x,3/4+z
1/4+y,-x,1/4+z
3/4+y,1/2-x,1/4+z
3/4+y,-x,3/4+z
3/4-x,3/4-z,y
3/4-x,1/4-z,1/2+y
1/4-x,3/4-z,1/2+y
1/4-x,1/4-z,y
3/4+z,3/4+y,-x
3/4+z,1/4+y,1/2-x
1/4+z,3/4+y,1/2-x
1/4+z,1/4+y,-x
3/4-y,3/4-x,z
3/4-y,1/4-x,1/2+z
1/4-y,3/4-x,1/2+z
1/4-y,1/4-x,z
3/4+x,3/4+z,-y
3/4+x,1/4+z,1/2-y
1/4+x,3/4+z,1/2-y
1/4+x,1/4+z,-y
3/4-z,3/4-y,x
3/4-z,1/4-y,1/2+x
1/4-z,3/4-y,1/2+x
1/4-z,1/4-y,x
3/4+y,3/4+x,-z
3/4+y,1/4+x,1/2-z
1/4+y,3/4+x,1/2-z
1/4+y,1/4+x,-z
-z,-x,-y
-z,1/2-x,1/2-y
1/2-z,-x,1/2-y
1/2-z,1/2-x,-y
y,z,x
y,1/2+z,1/2+x
1/2+y,z,1/2+x
1/2+y,1/2+z,x
-x,-y,-z
-x,1/2-y,1/2-z
1/2-x,-y,1/2-z
1/2-x,1/2-y,-z
z,x,y
z,1/2+x,1/2+y
1/2+z,x,1/2+y
1/2+z,1/2+x,y
-y,-z,-x
-y,1/2-z,1/2-x
1/2-y,-z,1/2-x
1/2-y,1/2-z,-x

loop_
_atom_site_label
_atom_site_fract_x
_atom_site_fract_y
_atom_site_fract_z
_atom_site_occupancy
_atom_site_U_iso_or_equiv
ZnT 0.12500 0.12500 0.12500 0.66900 0.00910
MnT 0.12500 0.12500 0.12500 0.26000 0.00910
AlT 0.12500 0.12500 0.12500 0.02300 0.00910
FeT 0.12500 0.12500 0.12500 0.04800 0.00910
ZnM 0.50000 0.50000 0.50000 0.01400 0.00880
MnM 0.50000 0.50000 0.50000 0.03650 0.00880
MgM 0.50000 0.50000 0.50000 0.02100 0.00880
AlM 0.50000 0.50000 0.50000 0.06000 0.00880
FeM 0.50000 0.50000 0.50000 0.85650 0.00880
TiM 0.50000 0.50000 0.50000 0.01300 0.00880
O 0.26160 0.26160 0.26160 1.00000 0.00980

loop_
_cod_related_entry_id
_cod_related_entry_database
_cod_related_entry_code
1 AMCSD 0006783
